data_2241402
loop_
_publ_author_name
'Chen, Juan'

_publ_section_title
;
 Crystal structure of
 bis{<i>N</i>-[(diethylamino)dimethylsilyl]anilido-\k^2^<i>N</i>,<i>N</i>'}zinc
;
_journal_issue 12
_journal_name_full 'Acta Crystallographica Section E'
_journal_page_first m246
_journal_paper_doi 10.1107/S2056989015022768
_journal_volume 71
_journal_year 2015
_chemical_formula_iupac '[Zn (C12 H21 N2 Si1)2]'
_chemical_formula_moiety 'C24 H42 N4 Si2 Zn'
_chemical_formula_sum 'C24 H42 N4 Si2 Zn'
_chemical_formula_weight 508.19
_chemical_name_systematic Bis{<i>N</i>-[(diethylamino)dimethylsilyl]anilido-\k^2^<i>N</i>,<i>N</i>'}zinc
_space_group_IT_number 43
_symmetry_cell_setting orthorhombic
_symmetry_space_group_name_Hall 'F 2 -2d'
_symmetry_space_group_name_H-M 'F d d 2'
_atom_sites_solution_hydrogens geom
_atom_sites_solution_primary direct
_atom_sites_solution_secondary difmap
_audit_creation_method SHELXL-97
_cell_angle_alpha 90.00
_cell_angle_beta 90.00
_cell_angle_gamma 90.00
_cell_formula_units_Z 8
_cell_length_a 29.7954(12)
_cell_length_b 21.3566(8)
_cell_length_c 8.5844(3)
_cell_measurement_reflns_used 9968
_cell_measurement_temperature 200(2)
_cell_measurement_theta_max 28.252
_cell_measurement_theta_min 2.835
_cell_volume 5462.5(4)
_computing_cell_refinement
;
SAINT (Bruker, 2000)
;
_computing_data_collection
;
SMART (Bruker, 2000)
;
_computing_data_reduction
;
SAINT (Bruker, 2000)
;
_computing_molecular_graphics
;
SHELXTL/PC (Sheldrick, 2008)
;
_computing_publication_material
;
SHELXL97 (Sheldrick, 2008)
;
_computing_structure_refinement
;
SHELXL97 (Sheldrick, 2008)
;
_computing_structure_solution
;
SHELXS97 (Sheldrick, 2008)
;
_diffrn_ambient_temperature 200(2)
_diffrn_measured_fraction_theta_full 0.998
_diffrn_measured_fraction_theta_max 0.998
_diffrn_measurement_device_type 'Bruker SMART area-detector'
_diffrn_measurement_method '\f and \w scan'
_diffrn_radiation_monochromator graphite
_diffrn_radiation_source 'fine-focus sealed tube'
_diffrn_radiation_type MoK\a
_diffrn_radiation_wavelength 0.71073
_diffrn_reflns_av_R_equivalents 0.0234
_diffrn_reflns_av_sigmaI/netI 0.0319
_diffrn_reflns_limit_h_max 36
_diffrn_reflns_limit_h_min -39
_diffrn_reflns_limit_k_max 28
_diffrn_reflns_limit_k_min -28
_diffrn_reflns_limit_l_max 11
_diffrn_reflns_limit_l_min -11
_diffrn_reflns_number 12927
_diffrn_reflns_theta_full 28.31
_diffrn_reflns_theta_max 28.31
_diffrn_reflns_theta_min 3.28
_exptl_absorpt_coefficient_mu 1.005
_exptl_absorpt_correction_T_max 0.8639
_exptl_absorpt_correction_T_min 0.8243
_exptl_absorpt_correction_type multi-scan
_exptl_absorpt_process_details
;
(SADABS; Sheldrick, 1996)
;
_exptl_crystal_colour Colorless
_exptl_crystal_density_diffrn 1.236
_exptl_crystal_density_method 'not measured'
_exptl_crystal_description Block
_exptl_crystal_F_000 2176
_exptl_crystal_size_max 0.20
_exptl_crystal_size_mid 0.15
_exptl_crystal_size_min 0.15
_refine_diff_density_max 0.227
_refine_diff_density_min -0.229
_refine_ls_abs_structure_details
;
Flack (1983), 1484 Friedel pairs
;
_refine_ls_abs_structure_Flack 0.028(7)
_refine_ls_extinction_coef 0.00049(6)
_refine_ls_extinction_expression Fc^*^=kFc[1+0.001xFc^2^\l^3^/sin(2\q)]^-1/4^
_refine_ls_extinction_method
;
SHELXL97 (Sheldrick, 2008)
;
_refine_ls_goodness_of_fit_ref 1.115
_refine_ls_hydrogen_treatment constr
_refine_ls_matrix_type full
_refine_ls_number_parameters 147
_refine_ls_number_reflns 3296
_refine_ls_number_restraints 1
_refine_ls_restrained_S_all 1.115
_refine_ls_R_factor_all 0.0204
_refine_ls_R_factor_gt 0.0189
_refine_ls_shift/su_max 0.000
_refine_ls_shift/su_mean 0.000
_refine_ls_structure_factor_coef Fsqd
_refine_ls_weighting_details 'calc w=1/[\s^2^(Fo^2^)+(0.0141P)^2^+1.7098P] where P=(Fo^2^+2Fc^2^)/3'
_refine_ls_weighting_scheme calc
_refine_ls_wR_factor_gt 0.0500
_refine_ls_wR_factor_ref 0.0506
_reflns_number_gt 3153
_reflns_number_total 3296
_reflns_threshold_expression >2sigma(I)
_cod_data_source_file hp2073sup1.cif
_cod_data_source_block I
_cod_database_code 2241402

loop_
_symmetry_equiv_pos_as_xyz
'x, y, z'
'-x, -y, z'
'-x+1/4, y+1/4, z+1/4'
'x+3/4, -y+3/4, z+1/4'
'x, y+1/2, z+1/2'
'-x, -y+1/2, z+1/2'
'-x+1/4, y+3/4, z+3/4'
'x+3/4, -y+5/4, z+3/4'
'x+1/2, y, z+1/2'
'-x+1/2, -y, z+1/2'
'-x+3/4, y+1/4, z+3/4'
'x+5/4, -y+3/4, z+3/4'
'x+1/2, y+1/2, z'
'-x+1/2, -y+1/2, z'
'-x+3/4, y+3/4, z+1/4'
'x+5/4, -y+5/4, z+1/4'

loop_
_atom_site_type_symbol
_atom_site_label
_atom_site_fract_x
_atom_site_fract_y
_atom_site_fract_z
_atom_site_U_iso_or_equiv
_atom_site_adp_type
_atom_site_calc_flag
_atom_site_refinement_flags
_atom_site_occupancy
_atom_site_symmetry_multiplicity
Zn Zn1 0.2500 0.2500 0.29180(2) 0.02397(7) Uani d S 1 2
Si Si1 0.247147(12) 0.121100(17) 0.32504(4) 0.02649(10) Uani d . 1 1
N N2 0.28157(4) 0.17456(5) 0.43443(15) 0.0259(2) Uani d . 1 1
N N1 0.22836(4) 0.17412(5) 0.19372(15) 0.0272(2) Uani d . 1 1
C C1 0.20137(5) 0.16863(6) 0.06303(15) 0.0270(3) Uani d . 1 1
C C2 0.19263(5) 0.11107(7) -0.01073(18) 0.0342(3) Uani d . 1 1
H H2 0.2063 0.0740 0.0281 0.041 Uiso calc R 1 1
C C3 0.16452(6) 0.10739(8) -0.1389(2) 0.0418(4) Uani d . 1 1
H H3 0.1592 0.0679 -0.1863 0.050 Uiso calc R 1 1
C C6 0.18084(5) 0.22167(7) -0.00242(17) 0.0348(3) Uani d . 1 1
H H6 0.1864 0.2616 0.0424 0.042 Uiso calc R 1 1
C C8 0.20082(6) 0.08844(8) 0.4469(2) 0.0443(4) Uani d . 1 1
H H8A 0.1845 0.1228 0.4971 0.066 Uiso calc R 1 1
H H8B 0.2134 0.0608 0.5268 0.066 Uiso calc R 1 1
H H8C 0.1802 0.0646 0.3807 0.066 Uiso calc R 1 1
C C9 0.32965(5) 0.17499(7) 0.38603(19) 0.0329(3) Uani d . 1 1
H H9A 0.3313 0.1681 0.2721 0.039 Uiso calc R 1 1
H H9B 0.3453 0.1397 0.4375 0.039 Uiso calc R 1 1
C C11 0.27592(6) 0.17628(8) 0.60640(19) 0.0359(3) Uani d . 1 1
H H11A 0.2434 0.1768 0.6303 0.043 Uiso calc R 1 1
H H11B 0.2888 0.2159 0.6458 0.043 Uiso calc R 1 1
C C7 0.28096(6) 0.05379(8) 0.2524(3) 0.0530(5) Uani d . 1 1
H H7A 0.2609 0.0192 0.2244 0.080 Uiso calc R 1 1
H H7B 0.3017 0.0400 0.3342 0.080 Uiso calc R 1 1
H H7C 0.2981 0.0667 0.1605 0.080 Uiso calc R 1 1
C C4 0.14411(5) 0.15989(9) -0.19904(19) 0.0432(4) Uani d . 1 1
H H4 0.1245 0.1568 -0.2860 0.052 Uiso calc R 1 1
C C12 0.29757(7) 0.12168(10) 0.6950(3) 0.0568(5) Uani d . 1 1
H H12A 0.2863 0.0819 0.6535 0.085 Uiso calc R 1 1
H H12B 0.2900 0.1248 0.8059 0.085 Uiso calc R 1 1
H H12C 0.3302 0.1234 0.6824 0.085 Uiso calc R 1 1
C C10 0.35400(5) 0.23565(7) 0.4258(2) 0.0401(4) Uani d . 1 1
H H10A 0.3383 0.2710 0.3776 0.060 Uiso calc R 1 1
H H10B 0.3848 0.2337 0.3862 0.060 Uiso calc R 1 1
H H10C 0.3545 0.2412 0.5391 0.060 Uiso calc R 1 1
C C5 0.15272(6) 0.21749(8) -0.12999(19) 0.0402(4) Uani d . 1 1
H H5 0.1392 0.2543 -0.1708 0.048 Uiso calc R 1 1

loop_
_atom_site_aniso_label
_atom_site_aniso_U_11
_atom_site_aniso_U_22
_atom_site_aniso_U_33
_atom_site_aniso_U_12
_atom_site_aniso_U_13
_atom_site_aniso_U_23
Zn1 0.02833(11) 0.01733(9) 0.02623(11) -0.00051(8) 0.000 0.000
Si1 0.0303(2) 0.01746(17) 0.0317(3) 0.00078(13) -0.00043(17) 0.00132(13)
N2 0.0254(6) 0.0237(5) 0.0286(6) 0.0029(4) -0.0020(5) 0.0004(5)
N1 0.0366(7) 0.0197(5) 0.0253(5) -0.0027(5) -0.0024(5) -0.0004(5)
C1 0.0303(7) 0.0291(7) 0.0216(7) -0.0042(5) 0.0044(5) -0.0004(5)
C2 0.0417(8) 0.0294(7) 0.0316(7) -0.0058(6) 0.0021(6) -0.0041(6)
C3 0.0474(10) 0.0449(9) 0.0332(8) -0.0118(7) 0.0002(7) -0.0115(7)
C6 0.0453(9) 0.0326(7) 0.0264(7) 0.0006(6) -0.0035(6) -0.0019(6)
C8 0.0461(10) 0.0440(9) 0.0427(9) -0.0117(7) 0.0022(8) 0.0132(8)
C9 0.0279(7) 0.0294(7) 0.0414(8) 0.0040(5) 0.0005(6) -0.0020(6)
C11 0.0372(8) 0.0418(9) 0.0286(7) 0.0022(6) -0.0030(6) 0.0028(6)
C7 0.0506(10) 0.0278(7) 0.0806(15) 0.0098(7) -0.0018(10) -0.0167(9)
C4 0.0396(9) 0.0651(11) 0.0250(7) -0.0074(7) -0.0038(7) -0.0055(8)
C12 0.0654(12) 0.0608(12) 0.0442(10) 0.0046(9) -0.0136(10) 0.0175(9)
C10 0.0296(8) 0.0406(8) 0.0502(10) -0.0015(6) -0.0034(7) -0.0047(7)
C5 0.0442(9) 0.0499(10) 0.0267(7) 0.0068(7) -0.0021(6) 0.0027(7)

loop_
_atom_type_symbol
_atom_type_description
_atom_type_scat_dispersion_real
_atom_type_scat_dispersion_imag
_atom_type_scat_source
C C 0.0033 0.0016 'International Tables Vol C Tables 4.2.6.8 and 6.1.1.4'
H H 0.0000 0.0000 'International Tables Vol C Tables 4.2.6.8 and 6.1.1.4'
N N 0.0061 0.0033 'International Tables Vol C Tables 4.2.6.8 and 6.1.1.4'
Si Si 0.0817 0.0704 'International Tables Vol C Tables 4.2.6.8 and 6.1.1.4'
Zn Zn 0.2839 1.4301 'International Tables Vol C Tables 4.2.6.8 and 6.1.1.4'

loop_
_geom_angle_atom_site_label_1
_geom_angle_atom_site_label_2
_geom_angle_atom_site_label_3
_geom_angle_site_symmetry_1
_geom_angle_site_symmetry_3
_geom_angle
N1 Zn1 N1 . 14 128.46(8)
N1 Zn1 N2 . 14 134.62(5)
N1 Zn1 N2 14 14 76.98(5)
N1 Zn1 N2 . . 76.98(5)
N1 Zn1 N2 14 . 134.62(5)
N2 Zn1 N2 14 . 113.45(6)
N1 Zn1 Si1 . 14 152.49(4)
N1 Zn1 Si1 14 14 37.12(4)
N2 Zn1 Si1 14 14 40.41(3)
N2 Zn1 Si1 . 14 130.41(3)
N1 Si1 N2 . . 96.41(6)
N1 Si1 C7 . . 118.18(9)
N2 Si1 C7 . . 110.86(7)
N1 Si1 C8 . . 112.23(8)
N2 Si1 C8 . . 111.48(7)
C7 Si1 C8 . . 107.39(9)
C11 N2 C9 . . 112.67(12)
C11 N2 Si1 . . 118.00(11)
C9 N2 Si1 . . 113.95(9)
C11 N2 Zn1 . . 118.64(10)
C9 N2 Zn1 . . 104.34(8)
Si1 N2 Zn1 . . 86.07(5)
C1 N1 Si1 . . 132.42(10)
C1 N1 Zn1 . . 128.03(9)
Si1 N1 Zn1 . . 99.21(6)
N1 C1 C6 . . 120.57(12)
N1 C1 C2 . . 123.07(13)
C6 C1 C2 . . 116.36(13)
C3 C2 C1 . . 121.27(15)
C3 C2 H2 . . 119.4
C1 C2 H2 . . 119.4
C4 C3 C2 . . 121.25(15)
C4 C3 H3 . . 119.4
C2 C3 H3 . . 119.4
C5 C6 C1 . . 121.94(15)
C5 C6 H6 . . 119.0
C1 C6 H6 . . 119.0
Si1 C8 H8A . . 109.5
Si1 C8 H8B . . 109.5
H8A C8 H8B . . 109.5
Si1 C8 H8C . . 109.5
H8A C8 H8C . . 109.5
H8B C8 H8C . . 109.5
N2 C9 C10 . . 113.59(12)
N2 C9 H9A . . 108.8
C10 C9 H9A . . 108.8
N2 C9 H9B . . 108.8
C10 C9 H9B . . 108.8
H9A C9 H9B . . 107.7
N2 C11 C12 . . 115.22(15)
N2 C11 H11A . . 108.5
C12 C11 H11A . . 108.5
N2 C11 H11B . . 108.5
C12 C11 H11B . . 108.5
H11A C11 H11B . . 107.5
Si1 C7 H7A . . 109.5
Si1 C7 H7B . . 109.5
H7A C7 H7B . . 109.5
Si1 C7 H7C . . 109.5
H7A C7 H7C . . 109.5
H7B C7 H7C . . 109.5
C3 C4 C5 . . 118.69(15)
C3 C4 H4 . . 120.7
C5 C4 H4 . . 120.7
C11 C12 H12A . . 109.5
C11 C12 H12B . . 109.5
H12A C12 H12B . . 109.5
C11 C12 H12C . . 109.5
H12A C12 H12C . . 109.5
H12B C12 H12C . . 109.5
C9 C10 H10A . . 109.5
C9 C10 H10B . . 109.5
H10A C10 H10B . . 109.5
C9 C10 H10C . . 109.5
H10A C10 H10C . . 109.5
H10B C10 H10C . . 109.5
C6 C5 C4 . . 120.48(16)
C6 C5 H5 . . 119.8
C4 C5 H5 . . 119.8

loop_
_geom_bond_atom_site_label_1
_geom_bond_atom_site_label_2
_geom_bond_site_symmetry_2
_geom_bond_distance
Zn1 N1 . 1.9367(11)
Zn1 N1 14 1.9367(11)
Zn1 N2 14 2.2315(12)
Zn1 N2 . 2.2315(12)
Zn1 Si1 14 2.7689(4)
Si1 N1 . 1.6930(13)
Si1 N2 . 1.7993(12)
Si1 C7 . 1.8628(16)
Si1 C8 . 1.8669(17)
N2 C11 . 1.486(2)
N2 C9 . 1.4917(18)
N1 C1 . 1.3854(18)
C1 C6 . 1.405(2)
C1 C2 . 1.4070(19)
C2 C3 . 1.385(2)
C2 H2 . 0.9500
C3 C4 . 1.376(3)
C3 H3 . 0.9500
C6 C5 . 1.382(2)
C6 H6 . 0.9500
C8 H8A . 0.9800
C8 H8B . 0.9800
C8 H8C . 0.9800
C9 C10 . 1.524(2)
C9 H9A . 0.9900
C9 H9B . 0.9900
C11 C12 . 1.535(2)
C11 H11A . 0.9900
C11 H11B . 0.9900
C7 H7A . 0.9800
C7 H7B . 0.9800
C7 H7C . 0.9800
C4 C5 . 1.389(2)
C4 H4 . 0.9500
C12 H12A . 0.9800
C12 H12B . 0.9800
C12 H12C . 0.9800
C10 H10A . 0.9800
C10 H10B . 0.9800
C10 H10C . 0.9800
C5 H5 . 0.9500

loop_
_geom_torsion_atom_site_label_1
_geom_torsion_atom_site_label_2
_geom_torsion_atom_site_label_3
_geom_torsion_atom_site_label_4
_geom_torsion_site_symmetry_1
_geom_torsion
N1 Si1 N2 C11 . 129.24(11)
C7 Si1 N2 C11 . -107.31(13)
C8 Si1 N2 C11 . 12.27(14)
N1 Si1 N2 C9 . -95.22(10)
C7 Si1 N2 C9 . 28.23(13)
C8 Si1 N2 C9 . 147.82(10)
N1 Si1 N2 Zn1 . 8.73(6)
C7 Si1 N2 Zn1 . 132.18(8)
C8 Si1 N2 Zn1 . -108.23(7)
N1 Zn1 N2 C11 . -127.69(11)
N1 Zn1 N2 C11 14 100.35(13)
N2 Zn1 N2 C11 14 5.59(10)
Si1 Zn1 N2 C11 14 49.47(12)
N1 Zn1 N2 C9 . 105.95(9)
N1 Zn1 N2 C9 14 -26.01(12)
N2 Zn1 N2 C9 14 -120.77(9)
Si1 Zn1 N2 C9 14 -76.89(9)
N1 Zn1 N2 Si1 . -7.78(5)
N1 Zn1 N2 Si1 14 -139.74(6)
N2 Zn1 N2 Si1 14 125.50(5)
Si1 Zn1 N2 Si1 14 169.383(19)
N2 Si1 N1 C1 . 176.23(13)
C7 Si1 N1 C1 . 58.42(16)
C8 Si1 N1 C1 . -67.40(16)
N2 Si1 N1 Zn1 . -10.18(7)
C7 Si1 N1 Zn1 . -127.99(8)
C8 Si1 N1 Zn1 . 106.18(8)
N1 Zn1 N1 C1 14 -40.18(11)
N2 Zn1 N1 C1 14 72.13(15)
N2 Zn1 N1 C1 . -177.65(13)
Si1 Zn1 N1 C1 14 7.03(19)
N1 Zn1 N1 Si1 14 145.83(7)
N2 Zn1 N1 Si1 14 -101.86(7)
N2 Zn1 N1 Si1 . 8.36(6)
Si1 Zn1 N1 Si1 14 -166.96(3)
Si1 N1 C1 C6 . 162.62(12)
Zn1 N1 C1 C6 . -9.3(2)
Si1 N1 C1 C2 . -17.0(2)
Zn1 N1 C1 C2 . 171.08(11)
N1 C1 C2 C3 . 178.36(14)
C6 C1 C2 C3 . -1.3(2)
C1 C2 C3 C4 . 0.0(2)
N1 C1 C6 C5 . -178.12(14)
C2 C1 C6 C5 . 1.5(2)
C11 N2 C9 C10 . -66.02(17)
Si1 N2 C9 C10 . 156.06(12)
Zn1 N2 C9 C10 . 63.99(14)
C9 N2 C11 C12 . -59.38(18)
Si1 N2 C11 C12 . 76.70(17)
Zn1 N2 C11 C12 . 178.35(12)
C2 C3 C4 C5 . 1.0(2)
C1 C6 C5 C4 . -0.5(2)
C3 C4 C5 C6 . -0.7(2)

_cod_database_fobs_code 2241402
